data_7000870
loop_
_publ_author_name
'Ehrhart, J\'er\^ome'
'Planeix, Jean-Marc'
'Kyritsakas-Gruber, Nathalie'
'Hosseini, Mir Wais'

_publ_section_title
;
 Synthesis and structural studies of metallamacrotricycles based on a
 metacyclophane in 1,3-alternate conformation bearing four imidazolyl
 units
;
_journal_issue 14
_journal_name_full 'Dalton Transactions'
_journal_page_first 2552
_journal_page_last 2557
_journal_paper_doi 10.1039/b816053h
_journal_year 2009
_chemical_formula_moiety 'C56 H64 Br4 Hg2 N8, 5(C2 H2 Cl4)'
_chemical_formula_sum 'C66 H74 Br4 Cl20 Hg2 N8'
_chemical_formula_weight 2409.15
_chemical_name_systematic
;
?
;
_space_group_IT_number 60
_symmetry_cell_setting orthorhombic
_symmetry_space_group_name_Hall '-P 2n 2ab'
_symmetry_space_group_name_H-M 'P b c n'
_atom_sites_solution_hydrogens geom
_atom_sites_solution_primary direct
_atom_sites_solution_secondary difmap
_audit_creation_method SHELXL-97
_cell_angle_alpha 90.00
_cell_angle_beta 90.00
_cell_angle_gamma 90.00
_cell_formula_units_Z 4
_cell_length_a 17.8054(16)
_cell_length_b 18.6149(16)
_cell_length_c 27.751(2)
_cell_measurement_reflns_used 5431
_cell_measurement_temperature 173(2)
_cell_measurement_theta_max 22.24
_cell_measurement_theta_min 2.16
_cell_volume 9198.0(13)
_computing_cell_refinement 'Bruker SMART'
_computing_data_collection 'Bruker SMART'
_computing_data_reduction 'Bruker SAINT'
_computing_molecular_graphics 'Bruker SHELXTL'
_computing_publication_material 'Bruker SHELXTL'
_computing_structure_refinement 'SHELXL-97 (Sheldrick, 1997)'
_computing_structure_solution 'SHELXS-97 (Sheldrick, 1990)'
_diffrn_ambient_temperature 173(2)
_diffrn_measured_fraction_theta_full 0.997
_diffrn_measured_fraction_theta_max 0.997
_diffrn_measurement_device_type 'CCD area detector'
_diffrn_measurement_method 'phi and omega scans'
_diffrn_radiation_monochromator graphite
_diffrn_radiation_source 'fine-focus sealed tube'
_diffrn_radiation_type MoK\a
_diffrn_radiation_wavelength 0.71073
_diffrn_reflns_av_R_equivalents 0.0823
_diffrn_reflns_av_sigmaI/netI 0.1088
_diffrn_reflns_limit_h_max 23
_diffrn_reflns_limit_h_min -21
_diffrn_reflns_limit_k_max 19
_diffrn_reflns_limit_k_min -24
_diffrn_reflns_limit_l_max 36
_diffrn_reflns_limit_l_min -36
_diffrn_reflns_number 83112
_diffrn_reflns_theta_full 27.53
_diffrn_reflns_theta_max 27.53
_diffrn_reflns_theta_min 1.47
_exptl_absorpt_coefficient_mu 5.694
_exptl_absorpt_correction_T_max 0.5028
_exptl_absorpt_correction_T_min 0.4272
_exptl_absorpt_correction_type multi-scan
_exptl_absorpt_process_details sadabs
_exptl_crystal_colour colorless
_exptl_crystal_density_diffrn 1.740
_exptl_crystal_density_meas ?
_exptl_crystal_density_method 'not measured'
_exptl_crystal_description prism
_exptl_crystal_F_000 4664
_exptl_crystal_size_max 0.18
_exptl_crystal_size_mid 0.15
_exptl_crystal_size_min 0.14
_refine_diff_density_max 2.148
_refine_diff_density_min -1.107
_refine_diff_density_rms 0.361
_refine_ls_extinction_method none
_refine_ls_goodness_of_fit_ref 1.154
_refine_ls_hydrogen_treatment constr
_refine_ls_matrix_type full
_refine_ls_number_parameters 455
_refine_ls_number_reflns 10575
_refine_ls_number_restraints 44
_refine_ls_restrained_S_all 1.579
_refine_ls_R_factor_all 0.2310
_refine_ls_R_factor_gt 0.1340
_refine_ls_shift/su_max 0.006
_refine_ls_shift/su_mean 0.000
_refine_ls_structure_factor_coef Fsqd
_refine_ls_weighting_details 'calc w=1/[\s^2^(Fo^2^)+(0.1854P)^2^+243.5121P] where P=(Fo^2^+2Fc^2^)/3'
_refine_ls_weighting_scheme calc
_refine_ls_wR_factor_gt 0.3065
_refine_ls_wR_factor_ref 0.3722
_reflns_number_gt 5106
_reflns_number_total 10575
_reflns_threshold_expression >2sigma(I)
_cod_data_source_file b816053h.txt
_cod_data_source_block 4-HgBr2
_cod_depositor_comments
;
The following automatic conversions were performed:
'_symmetry_cell_setting' value 'Orthorhombic' changed to 'orthorhombic'
according to '/home/saulius/struct/CIF-dictionaries/cif_core.dic'
dictionary named 'cif_core.dic' version 2.4.1 from 2010-06-29.

Automatic conversion script
Id: cif_fix_enum 1527 2010-12-29 10:47:43Z saulius 

The following automatic conversions were performed:

'_exptl_crystal_density_meas' value 'none' was changed to '?' - the
value is perceived as not measured.

Automatic conversion script
Id: cif_fix_values 3008 2015-01-20 13:52:24Z robertas 
;
_cod_original_cell_volume 9197.9(14)
_cod_original_sg_symbol_H-M Pbcn
_cod_database_code 7000870

loop_
_symmetry_equiv_pos_as_xyz
'x, y, z'
'-x+1/2, -y+1/2, z+1/2'
'-x, y, -z+1/2'
'x+1/2, -y+1/2, -z'
'-x, -y, -z'
'x-1/2, y-1/2, -z-1/2'
'x, -y, z-1/2'
'-x-1/2, y-1/2, z'

loop_
_atom_site_label
_atom_site_type_symbol
_atom_site_fract_x
_atom_site_fract_y
_atom_site_fract_z
_atom_site_U_iso_or_equiv
_atom_site_adp_type
_atom_site_occupancy
_atom_site_symmetry_multiplicity
_atom_site_calc_flag
_atom_site_refinement_flags
_atom_site_disorder_assembly
_atom_site_disorder_group
Hg1 Hg -0.12437(7) 0.14549(7) 0.48986(5) 0.0510(5) Uani 1 1 d . . .
Br1 Br -0.1659(3) 0.1404(2) 0.57778(17) 0.0831(13) Uani 1 1 d . . .
Br2 Br -0.19383(18) 0.07421(15) 0.41842(10) 0.0473(8) Uani 1 1 d . . .
C1 C 0.0586(14) 0.0843(13) 0.2802(9) 0.032(5) Uani 1 1 d . . .
C2 C 0.0746(14) 0.0627(12) 0.3273(10) 0.036(6) Uani 1 1 d . . .
C3 C 0.1271(14) 0.0980(14) 0.3535(9) 0.035(6) Uani 1 1 d . . .
C4 C 0.1653(15) 0.1610(12) 0.3347(9) 0.032(6) Uani 1 1 d . . .
C5 C 0.1533(13) 0.1798(13) 0.2875(10) 0.031(5) Uani 1 1 d . . .
C6 C 0.1004(13) 0.1416(12) 0.2586(9) 0.029(5) Uani 1 1 d . . .
C7 C 0.0317(18) 0.0002(16) 0.3484(13) 0.056(8) Uani 1 1 d . . .
H7A H -0.0201 0.0150 0.3550 0.084 Uiso 1 1 calc R . .
H7B H 0.0558 -0.0151 0.3784 0.084 Uiso 1 1 calc R . .
H7C H 0.0316 -0.0397 0.3254 0.084 Uiso 1 1 calc R . .
C8 C 0.154(2) 0.0723(15) 0.4030(13) 0.059(9) Uani 1 1 d . . .
H8A H 0.1639 0.0200 0.4015 0.070 Uiso 1 1 calc R . .
H8B H 0.2028 0.0962 0.4104 0.070 Uiso 1 1 calc R . .
N1 N 0.1017(14) 0.0868(13) 0.4420(8) 0.044(6) Uani 1 1 d . . .
C9 C 0.0324(18) 0.1199(16) 0.4394(11) 0.048(7) Uani 1 1 d . . .
H9 H 0.0114 0.1389 0.4106 0.058 Uiso 1 1 calc R . .
N2 N -0.0002(14) 0.1218(14) 0.4808(8) 0.047(6) Uani 1 1 d . . .
C10 C 0.048(2) 0.0844(18) 0.5109(13) 0.065(10) Uani 1 1 d . . .
H10 H 0.0364 0.0722 0.5433 0.078 Uiso 1 1 calc R . .
C11 C 0.1077(19) 0.0687(18) 0.4900(12) 0.053(8) Uani 1 1 d . . .
H11 H 0.1505 0.0477 0.5048 0.064 Uiso 1 1 calc R . .
C12 C 0.2197(15) 0.2040(17) 0.3654(10) 0.045(7) Uani 1 1 d . . .
H12A H 0.2714 0.1920 0.3563 0.067 Uiso 1 1 calc R . .
H12B H 0.2119 0.1925 0.3995 0.067 Uiso 1 1 calc R . .
H12C H 0.2111 0.2555 0.3602 0.067 Uiso 1 1 calc R . .
C13 C 0.0918(15) 0.1566(14) 0.2052(10) 0.039(6) Uani 1 1 d . . .
H13A H 0.0946 0.1113 0.1873 0.059 Uiso 1 1 calc R . .
H13B H 0.1321 0.1887 0.1946 0.059 Uiso 1 1 calc R . .
H13C H 0.0430 0.1794 0.1993 0.059 Uiso 1 1 calc R . .
C14 C 0.2005(14) 0.2391(13) 0.2620(11) 0.041(7) Uani 1 1 d . . .
H14A H 0.2327 0.2619 0.2867 0.049 Uiso 1 1 calc R . .
H14B H 0.2345 0.2148 0.2389 0.049 Uiso 1 1 calc R . .
C15 C 0.1609(16) 0.2980(14) 0.2353(11) 0.042(7) Uani 1 1 d . . .
C16 C 0.1905(15) 0.3162(15) 0.1898(10) 0.042(7) Uani 1 1 d . . .
C17 C 0.1537(18) 0.3719(15) 0.1641(10) 0.045(7) Uani 1 1 d . . .
C18 C 0.0896(16) 0.4073(13) 0.1799(9) 0.038(6) Uani 1 1 d . . .
C19 C 0.0632(15) 0.3879(13) 0.2282(10) 0.038(6) Uani 1 1 d . . .
C20 C 0.1016(15) 0.3358(13) 0.2551(10) 0.035(6) Uani 1 1 d . . .
C21 C 0.2573(16) 0.2787(18) 0.1693(12) 0.056(8) Uani 1 1 d . . .
H21A H 0.2723 0.3023 0.1392 0.084 Uiso 1 1 calc R . .
H21B H 0.2446 0.2284 0.1627 0.084 Uiso 1 1 calc R . .
H21C H 0.2989 0.2808 0.1924 0.084 Uiso 1 1 calc R . .
C22 C 0.192(2) 0.399(2) 0.1180(11) 0.061(9) Uani 1 1 d . . .
H22A H 0.1805 0.4501 0.1132 0.073 Uiso 1 1 calc R . .
H22B H 0.2472 0.3936 0.1213 0.073 Uiso 1 1 calc R . .
N3 N -0.1657(16) 0.3563(12) 0.4251(9) 0.052(7) Uani 1 1 d . . .
C23 C -0.1484(17) 0.2856(16) 0.4258(11) 0.047(7) Uani 1 1 d . . .
H23 H -0.1441 0.2563 0.3979 0.057 Uiso 1 1 calc R . .
N4 N -0.1383(13) 0.2629(13) 0.4697(9) 0.044(6) Uani 1 1 d . . .
C24 C -0.152(2) 0.320(2) 0.4995(14) 0.067(10) Uani 1 1 d . . .
H24 H -0.1487 0.3188 0.5337 0.080 Uiso 1 1 calc R . .
C25 C -0.170(2) 0.377(2) 0.4744(13) 0.075(12) Uani 1 1 d . . .
H25 H -0.1835 0.4229 0.4865 0.090 Uiso 1 1 calc R . .
C26 C 0.0535(17) 0.4617(15) 0.1494(12) 0.051(8) Uani 1 1 d . . .
H26A H 0.0807 0.5072 0.1523 0.077 Uiso 1 1 calc R . .
H26B H 0.0014 0.4684 0.1598 0.077 Uiso 1 1 calc R . .
H26C H 0.0543 0.4457 0.1158 0.077 Uiso 1 1 calc R . .
C27 C 0.0823(16) 0.3254(15) 0.3069(11) 0.044(7) Uani 1 1 d . . .
H27A H 0.0793 0.3723 0.3229 0.066 Uiso 1 1 calc R . .
H27B H 0.1212 0.2962 0.3224 0.066 Uiso 1 1 calc R . .
H27C H 0.0337 0.3009 0.3094 0.066 Uiso 1 1 calc R . .
C28 C 0.0000 0.4329(16) 0.2500 0.037(9) Uani 1 2 d S . .
H28A H 0.0213 0.4643 0.2754 0.045 Uiso 0.50 1 calc PR . .
H28B H -0.0213 0.4643 0.2246 0.045 Uiso 0.50 1 calc PR . .
C29 C 0.0000 0.0432(16) 0.2500 0.037(9) Uani 1 2 d S . .
H29A H -0.0280 0.0115 0.2723 0.045 Uiso 0.50 1 calc PR . .
H29B H 0.0280 0.0115 0.2277 0.045 Uiso 0.50 1 calc PR . .
C30 C 0.139(3) 0.401(3) 0.4859(19) 0.101(18) Uani 1 1 d . . .
H30 H 0.1884 0.4050 0.5023 0.121 Uiso 1 1 calc R . .
Cl1 Cl 0.1393(8) 0.4694(6) 0.4398(5) 0.098(4) Uani 1 1 d . . .
Cl2 Cl 0.0733(9) 0.4217(8) 0.5297(5) 0.119(5) Uani 1 1 d . . .
C31 C 0.138(2) 0.334(3) 0.465(2) 0.091(14) Uani 1 1 d . . .
H31 H 0.1802 0.3301 0.4413 0.109 Uiso 1 1 calc R . .
Cl3 Cl 0.0473(7) 0.3203(7) 0.4339(5) 0.100(4) Uani 1 1 d . . .
Cl4 Cl 0.1504(8) 0.2668(6) 0.5103(6) 0.104(4) Uani 1 1 d . . .
C32 C 0.0087(11) 0.3082(10) 0.6295(10) 0.108 Uani 0.50 1 d PD . .
H32 H 0.0335 0.2995 0.5977 0.130 Uiso 0.50 1 calc PR . .
Cl5 Cl -0.0648(7) 0.3647(6) 0.6184(5) 0.041(3) Uani 0.50 1 d PD . .
Cl6 Cl 0.0787(9) 0.3337(7) 0.6685(9) 0.041(3) Uani 0.50 1 d PD . .
C33 C -0.0262(13) 0.2390(11) 0.6437(10) 0.108 Uani 0.50 1 d PD . .
H33 H -0.0652 0.2285 0.6187 0.130 Uiso 0.50 1 calc PR . .
Cl7 Cl -0.0734(14) 0.2446(14) 0.6978(8) 0.134(11) Uani 0.50 1 d PD . .
Cl8 Cl 0.0449(8) 0.1785(6) 0.6339(8) 0.073(6) Uani 0.50 1 d PD . .
C34 C 0.7490(10) 0.0537(10) 0.7419(6) 0.167(5) Uani 1 1 d D . .
C35 C 0.7533(10) -0.0319(10) 0.7379(6) 0.167(5) Uani 1 1 d D . .
Cl9 Cl 0.8277(12) 0.0611(15) 0.7785(10) 0.167(5) Uani 0.50 1 d PD . .
Cl10 Cl 0.7805(15) 0.0766(13) 0.6856(8) 0.167(5) Uani 0.50 1 d PD . .
Cl11 Cl 0.6767(11) -0.0414(14) 0.6997(10) 0.167(5) Uani 0.50 1 d PD . .
Cl12 Cl 0.7178(15) -0.0521(13) 0.7936(8) 0.167(5) Uani 0.50 1 d PD . .
Cl1A Cl 0.8383(11) 0.0712(14) 0.7611(11) 0.167(5) Uani 0.50 1 d PD . .
Cl1B Cl 0.7512(15) 0.0694(14) 0.6806(7) 0.167(5) Uani 0.50 1 d PD . .
Cl1C Cl 0.6617(10) -0.0488(13) 0.7226(11) 0.167(5) Uani 0.50 1 d PD . .
Cl1D Cl 0.7517(15) -0.0464(14) 0.7998(7) 0.167(5) Uani 0.50 1 d PD . .

loop_
_atom_site_aniso_label
_atom_site_aniso_U_11
_atom_site_aniso_U_22
_atom_site_aniso_U_33
_atom_site_aniso_U_23
_atom_site_aniso_U_13
_atom_site_aniso_U_12
Hg1 0.0576(8) 0.0521(8) 0.0434(7) -0.0004(5) 0.0068(6) -0.0030(6)
Br1 0.086(3) 0.079(3) 0.085(3) 0.002(2) -0.004(2) 0.008(2)
Br2 0.0629(19) 0.0427(16) 0.0362(14) -0.0033(12) -0.0036(13) -0.0119(13)
C1 0.029(13) 0.038(14) 0.030(13) 0.004(11) 0.005(10) 0.007(10)
C2 0.035(14) 0.013(11) 0.059(17) 0.007(11) 0.002(12) 0.013(10)
C3 0.031(13) 0.045(15) 0.030(13) 0.002(11) 0.000(11) 0.009(12)
C4 0.042(15) 0.027(13) 0.027(12) 0.004(10) -0.006(11) 0.001(10)
C5 0.017(11) 0.028(13) 0.047(16) -0.007(11) 0.004(11) 0.003(9)
C6 0.027(12) 0.019(11) 0.042(14) -0.003(10) -0.003(10) 0.013(9)
C7 0.053(18) 0.044(17) 0.07(2) 0.017(16) 0.006(17) -0.003(14)
C8 0.07(2) 0.026(15) 0.08(2) 0.014(15) -0.003(19) 0.012(14)
N1 0.051(15) 0.047(14) 0.035(13) 0.005(10) 0.004(11) 0.012(11)
C9 0.057(19) 0.053(18) 0.035(15) -0.003(13) 0.012(14) 0.010(14)
N2 0.042(14) 0.061(15) 0.037(13) -0.002(11) 0.002(11) 0.002(12)
C10 0.09(3) 0.044(18) 0.06(2) 0.014(16) -0.01(2) -0.017(18)
C11 0.05(2) 0.06(2) 0.051(18) 0.019(16) -0.010(16) 0.010(15)
C12 0.033(15) 0.063(18) 0.038(15) -0.010(13) -0.006(12) -0.008(13)
C13 0.028(13) 0.037(15) 0.052(17) -0.006(12) 0.004(12) -0.010(11)
C14 0.027(13) 0.031(13) 0.065(19) -0.009(13) 0.003(13) -0.012(11)
C15 0.041(16) 0.028(13) 0.057(18) 0.003(12) -0.011(14) -0.004(11)
C16 0.041(16) 0.028(13) 0.057(18) 0.003(12) -0.011(14) -0.004(11)
C17 0.061(19) 0.041(16) 0.032(14) -0.006(12) -0.002(14) -0.034(14)
C18 0.051(16) 0.026(13) 0.036(14) 0.001(11) -0.006(13) -0.020(12)
C19 0.045(16) 0.022(12) 0.048(16) -0.001(11) -0.006(13) -0.006(11)
C20 0.037(14) 0.031(13) 0.037(14) -0.001(11) 0.007(11) -0.006(10)
C21 0.030(15) 0.07(2) 0.07(2) 0.003(17) 0.015(15) -0.013(14)
C22 0.07(2) 0.07(2) 0.048(19) -0.003(16) 0.023(17) 0.002(18)
N3 0.071(18) 0.033(13) 0.051(15) -0.011(11) 0.014(13) 0.012(12)
C23 0.050(18) 0.044(17) 0.048(18) -0.002(14) 0.001(14) 0.010(13)
N4 0.045(14) 0.043(13) 0.042(13) -0.019(11) 0.002(11) 0.005(10)
C24 0.07(2) 0.07(3) 0.06(2) 0.000(19) -0.015(18) 0.00(2)
C25 0.10(3) 0.08(3) 0.05(2) -0.04(2) 0.03(2) -0.02(2)
C26 0.053(18) 0.038(16) 0.06(2) 0.019(14) -0.009(15) -0.015(13)
C27 0.043(16) 0.036(15) 0.054(18) 0.004(13) 0.000(14) 0.004(12)
C28 0.05(2) 0.006(14) 0.05(2) 0.000 -0.003(19) 0.000
C29 0.026(18) 0.007(14) 0.08(3) 0.000 -0.005(18) 0.000
C30 0.07(3) 0.11(4) 0.12(4) -0.05(3) 0.02(3) -0.04(3)
Cl1 0.131(10) 0.060(6) 0.105(9) 0.013(6) 0.007(7) 0.004(6)
Cl2 0.128(11) 0.105(10) 0.123(11) -0.042(8) 0.052(9) 0.005(8)
C31 0.06(3) 0.09(3) 0.12(4) -0.01(3) 0.01(3) -0.01(2)
Cl3 0.107(9) 0.090(8) 0.104(9) -0.008(7) -0.009(7) -0.031(7)
Cl4 0.098(8) 0.065(6) 0.149(12) 0.024(7) 0.008(8) 0.016(6)
C32 0.111 0.146 0.068 0.015 0.002 0.000
Cl5 0.032(6) 0.042(7) 0.049(8) -0.002(6) -0.012(6) 0.002(5)
Cl6 0.032(6) 0.042(7) 0.049(8) -0.002(6) -0.012(6) 0.002(5)
C33 0.111 0.146 0.068 0.015 0.002 0.000
Cl7 0.16(3) 0.17(3) 0.071(15) 0.029(17) 0.010(16) -0.05(2)
Cl8 0.052(10) 0.029(8) 0.139(18) 0.001(9) -0.024(10) -0.020(7)
C34 0.103(8) 0.179(9) 0.219(12) -0.076(9) 0.045(8) 0.058(7)
C35 0.103(8) 0.179(9) 0.219(12) -0.076(9) 0.045(8) 0.058(7)
Cl9 0.103(8) 0.179(9) 0.219(12) -0.076(9) 0.045(8) 0.058(7)
Cl10 0.103(8) 0.179(9) 0.219(12) -0.076(9) 0.045(8) 0.058(7)
Cl11 0.103(8) 0.179(9) 0.219(12) -0.076(9) 0.045(8) 0.058(7)
Cl12 0.103(8) 0.179(9) 0.219(12) -0.076(9) 0.045(8) 0.058(7)
Cl1A 0.103(8) 0.179(9) 0.219(12) -0.076(9) 0.045(8) 0.058(7)
Cl1B 0.103(8) 0.179(9) 0.219(12) -0.076(9) 0.045(8) 0.058(7)
Cl1C 0.103(8) 0.179(9) 0.219(12) -0.076(9) 0.045(8) 0.058(7)
Cl1D 0.103(8) 0.179(9) 0.219(12) -0.076(9) 0.045(8) 0.058(7)

loop_
_atom_type_symbol
_atom_type_description
_atom_type_scat_dispersion_real
_atom_type_scat_dispersion_imag
_atom_type_scat_source
C C 0.0033 0.0016 'International Tables Vol C Tables 4.2.6.8 and 6.1.1.4'
H H 0.0000 0.0000 'International Tables Vol C Tables 4.2.6.8 and 6.1.1.4'
N N 0.0061 0.0033 'International Tables Vol C Tables 4.2.6.8 and 6.1.1.4'
Cl Cl 0.1484 0.1585 'International Tables Vol C Tables 4.2.6.8 and 6.1.1.4'
Hg Hg -2.3894 9.2266 'International Tables Vol C Tables 4.2.6.8 and 6.1.1.4'
Br Br -0.2901 2.4595 'International Tables Vol C Tables 4.2.6.8 and 6.1.1.4'

loop_
_geom_angle_atom_site_label_1
_geom_angle_atom_site_label_2
_geom_angle_atom_site_label_3
_geom_angle
_geom_angle_site_symmetry_1
_geom_angle_site_symmetry_3
_geom_angle_publ_flag
N2 Hg1 N4 105.5(9) . . ?
N2 Hg1 Br1 112.4(6) . . ?
N4 Hg1 Br1 103.9(6) . . ?
N2 Hg1 Br2 105.7(6) . . ?
N4 Hg1 Br2 104.1(6) . . ?
Br1 Hg1 Br2 123.62(13) . . ?
C2 C1 C6 120(2) . . ?
C2 C1 C29 120(2) . . ?
C6 C1 C29 120(2) . . ?
C3 C2 C1 120(2) . . ?
C3 C2 C7 121(3) . . ?
C1 C2 C7 119(3) . . ?
C2 C3 C4 121(2) . . ?
C2 C3 C8 123(3) . . ?
C4 C3 C8 115(2) . . ?
C5 C4 C3 118(2) . . ?
C5 C4 C12 120(2) . . ?
C3 C4 C12 122(2) . . ?
C4 C5 C6 121(2) . . ?
C4 C5 C14 122(2) . . ?
C6 C5 C14 117(2) . . ?
C5 C6 C1 119(2) . . ?
C5 C6 C13 122(2) . . ?
C1 C6 C13 120(2) . . ?
C2 C7 H7A 109.5 . . ?
C2 C7 H7B 109.5 . . ?
H7A C7 H7B 109.5 . . ?
C2 C7 H7C 109.5 . . ?
H7A C7 H7C 109.5 . . ?
H7B C7 H7C 109.5 . . ?
N1 C8 C3 114(2) . . ?
N1 C8 H8A 108.8 . . ?
C3 C8 H8A 108.8 . . ?
N1 C8 H8B 108.8 . . ?
C3 C8 H8B 108.8 . . ?
H8A C8 H8B 107.7 . . ?
C11 N1 C9 103(2) . . ?
C11 N1 C8 129(3) . . ?
C9 N1 C8 128(2) . . ?
N2 C9 N1 112(3) . . ?
N2 C9 H9 124.2 . . ?
N1 C9 H9 124.2 . . ?
C9 N2 C10 104(3) . . ?
C9 N2 Hg1 123(2) . . ?
C10 N2 Hg1 129(2) . . ?
C11 C10 N2 111(3) . . ?
C11 C10 H10 124.3 . . ?
N2 C10 H10 124.3 . . ?
C10 C11 N1 109(3) . . ?
C10 C11 H11 125.6 . . ?
N1 C11 H11 125.6 . . ?
C4 C12 H12A 109.5 . . ?
C4 C12 H12B 109.5 . . ?
H12A C12 H12B 109.5 . . ?
C4 C12 H12C 109.5 . . ?
H12A C12 H12C 109.5 . . ?
H12B C12 H12C 109.5 . . ?
C6 C13 H13A 109.5 . . ?
C6 C13 H13B 109.5 . . ?
H13A C13 H13B 109.5 . . ?
C6 C13 H13C 109.5 . . ?
H13A C13 H13C 109.5 . . ?
H13B C13 H13C 109.5 . . ?
C15 C14 C5 119(2) . . ?
C15 C14 H14A 107.5 . . ?
C5 C14 H14A 107.5 . . ?
C15 C14 H14B 107.5 . . ?
C5 C14 H14B 107.5 . . ?
H14A C14 H14B 107.0 . . ?
C20 C15 C16 121(2) . . ?
C20 C15 C14 122(3) . . ?
C16 C15 C14 116(3) . . ?
C15 C16 C17 117(2) . . ?
C15 C16 C21 122(3) . . ?
C17 C16 C21 121(3) . . ?
C18 C17 C16 124(2) . . ?
C18 C17 C22 118(3) . . ?
C16 C17 C22 117(3) . . ?
C17 C18 C19 116(2) . . ?
C17 C18 C26 120(3) . . ?
C19 C18 C26 124(3) . . ?
C20 C19 C18 120(2) . . ?
C20 C19 C28 122(2) . . ?
C18 C19 C28 118(2) . . ?
C15 C20 C19 121(3) . . ?
C15 C20 C27 120(2) . . ?
C19 C20 C27 119(2) . . ?
C16 C21 H21A 109.5 . . ?
C16 C21 H21B 109.5 . . ?
H21A C21 H21B 109.5 . . ?
C16 C21 H21C 109.5 . . ?
H21A C21 H21C 109.5 . . ?
H21B C21 H21C 109.5 . . ?
N3 C22 C17 111(3) 3 . ?
N3 C22 H22A 109.5 3 . ?
C17 C22 H22A 109.5 . . ?
N3 C22 H22B 109.5 3 . ?
C17 C22 H22B 109.5 . . ?
H22A C22 H22B 108.1 . . ?
C23 N3 C25 105(3) . . ?
C23 N3 C22 126(3) . 3 ?
C25 N3 C22 127(3) . 3 ?
N4 C23 N3 111(3) . . ?
N4 C23 H23 124.4 . . ?
N3 C23 H23 124.4 . . ?
C23 N4 C24 107(3) . . ?
C23 N4 Hg1 123.9(19) . . ?
C24 N4 Hg1 128(2) . . ?
C25 C24 N4 110(3) . . ?
C25 C24 H24 124.8 . . ?
N4 C24 H24 124.8 . . ?
C24 C25 N3 106(3) . . ?
C24 C25 H25 126.8 . . ?
N3 C25 H25 126.8 . . ?
C18 C26 H26A 109.5 . . ?
C18 C26 H26B 109.5 . . ?
H26A C26 H26B 109.5 . . ?
C18 C26 H26C 109.5 . . ?
H26A C26 H26C 109.5 . . ?
H26B C26 H26C 109.5 . . ?
C20 C27 H27A 109.5 . . ?
C20 C27 H27B 109.5 . . ?
H27A C27 H27B 109.5 . . ?
C20 C27 H27C 109.5 . . ?
H27A C27 H27C 109.5 . . ?
H27B C27 H27C 109.5 . . ?
C19 C28 C19 113(3) 3 . ?
C19 C28 H28A 108.9 3 . ?
C19 C28 H28A 108.9 . . ?
C19 C28 H28B 108.9 3 . ?
C19 C28 H28B 108.9 . . ?
H28A C28 H28B 107.7 . . ?
C1 C29 C1 120(3) . 3 ?
C1 C29 H29A 107.2 . . ?
C1 C29 H29A 107.2 3 . ?
C1 C29 H29B 107.2 . . ?
C1 C29 H29B 107.2 3 . ?
H29A C29 H29B 106.8 . . ?
C31 C30 Cl2 120(4) . . ?
C31 C30 Cl1 110(4) . . ?
Cl2 C30 Cl1 110(3) . . ?
C31 C30 H30 105.1 . . ?
Cl2 C30 H30 105.1 . . ?
Cl1 C30 H30 105.1 . . ?
C30 C31 Cl4 110(4) . . ?
C30 C31 Cl3 109(4) . . ?
Cl4 C31 Cl3 110(2) . . ?
C30 C31 H31 109.4 . . ?
Cl4 C31 H31 109.4 . . ?
Cl3 C31 H31 109.4 . . ?
C33 C32 Cl5 105.2(13) . . ?
C33 C32 Cl6 112.1(15) . . ?
Cl5 C32 Cl6 119.9(13) . . ?
C33 C32 H32 106.2 . . ?
Cl5 C32 H32 106.2 . . ?
Cl6 C32 H32 106.2 . . ?
C32 C33 Cl8 102.7(12) . . ?
C32 C33 Cl7 112.5(15) . . ?
Cl8 C33 Cl7 122.5(16) . . ?
C32 C33 H33 106.0 . . ?
Cl8 C33 H33 106.0 . . ?
Cl7 C33 H33 106.0 . . ?
C35 C34 Cl1A 99.6(12) . . ?
C35 C34 Cl10 99.6(12) . . ?
Cl1A C34 Cl10 86.1(16) . . ?
C35 C34 Cl1B 95.6(11) . . ?
Cl1A C34 Cl1B 104.7(13) . . ?
C35 C34 Cl9 94.7(11) . . ?
Cl10 C34 Cl9 104.4(13) . . ?
Cl1B C34 Cl9 123.0(16) . . ?
C34 C35 Cl12 97.9(11) . . ?
C34 C35 Cl1C 98.9(11) . . ?
Cl12 C35 Cl1C 80.3(15) . . ?
C34 C35 Cl11 96.1(11) . . ?
Cl12 C35 Cl11 103.8(12) . . ?
C34 C35 Cl1D 94.8(11) . . ?
Cl1C C35 Cl1D 101.5(12) . . ?
Cl11 C35 Cl1D 125.1(15) . . ?

loop_
_geom_bond_atom_site_label_1
_geom_bond_atom_site_label_2
_geom_bond_distance
_geom_bond_site_symmetry_2
_geom_bond_publ_flag
Hg1 N2 2.27(3) . ?
Hg1 N4 2.27(3) . ?
Hg1 Br1 2.551(5) . ?
Hg1 Br2 2.687(3) . ?
C1 C2 1.40(4) . ?
C1 C6 1.43(3) . ?
C1 C29 1.54(3) . ?
C2 C3 1.35(4) . ?
C2 C7 1.51(4) . ?
C3 C4 1.45(4) . ?
C3 C8 1.53(4) . ?
C4 C5 1.37(4) . ?
C4 C12 1.52(4) . ?
C5 C6 1.43(3) . ?
C5 C14 1.56(4) . ?
C6 C13 1.52(4) . ?
C7 H7A 0.9800 . ?
C7 H7B 0.9800 . ?
C7 H7C 0.9800 . ?
C8 N1 1.46(4) . ?
C8 H8A 0.9900 . ?
C8 H8B 0.9900 . ?
N1 C11 1.38(4) . ?
N1 C9 1.38(4) . ?
C9 N2 1.29(4) . ?
C9 H9 0.9500 . ?
N2 C10 1.38(4) . ?
C10 C11 1.25(5) . ?
C10 H10 0.9500 . ?
C11 H11 0.9500 . ?
C12 H12A 0.9800 . ?
C12 H12B 0.9800 . ?
C12 H12C 0.9800 . ?
C13 H13A 0.9800 . ?
C13 H13B 0.9800 . ?
C13 H13C 0.9800 . ?
C14 C15 1.50(4) . ?
C14 H14A 0.9900 . ?
C14 H14B 0.9900 . ?
C15 C20 1.38(4) . ?
C15 C16 1.41(4) . ?
C16 C17 1.42(4) . ?
C16 C21 1.49(4) . ?
C17 C18 1.39(4) . ?
C17 C22 1.53(4) . ?
C18 C19 1.47(4) . ?
C18 C26 1.47(4) . ?
C19 C20 1.40(4) . ?
C19 C28 1.53(3) . ?
C20 C27 1.49(4) . ?
C21 H21A 0.9800 . ?
C21 H21B 0.9800 . ?
C21 H21C 0.9800 . ?
C22 N3 1.51(4) 3 ?
C22 H22A 0.9900 . ?
C22 H22B 0.9900 . ?
N3 C23 1.35(4) . ?
N3 C25 1.42(4) . ?
N3 C22 1.51(4) 3 ?
C23 N4 1.30(4) . ?
C23 H23 0.9500 . ?
N4 C24 1.37(5) . ?
C24 C25 1.31(6) . ?
C24 H24 0.9500 . ?
C25 H25 0.9500 . ?
C26 H26A 0.9800 . ?
C26 H26B 0.9800 . ?
C26 H26C 0.9800 . ?
C27 H27A 0.9800 . ?
C27 H27B 0.9800 . ?
C27 H27C 0.9800 . ?
C28 C19 1.53(3) 3 ?
C28 H28A 0.9900 . ?
C28 H28B 0.9900 . ?
C29 C1 1.54(3) 3 ?
C29 H29A 0.9900 . ?
C29 H29B 0.9900 . ?
C30 C31 1.38(6) . ?
C30 Cl2 1.73(5) . ?
C30 Cl1 1.81(6) . ?
C30 H30 1.0000 . ?
C31 Cl4 1.78(6) . ?
C31 Cl3 1.85(5) . ?
C31 H31 1.0000 . ?
C32 C33 1.48(2) . ?
C32 Cl5 1.707(13) . ?
C32 Cl6 1.718(13) . ?
C32 H32 1.0000 . ?
C33 Cl8 1.715(13) . ?
C33 Cl7 1.724(13) . ?
C33 H33 1.0000 . ?
C34 Cl1A 1.709(13) . ?
C34 Cl10 1.715(13) . ?
C34 Cl1B 1.726(13) . ?
C34 Cl9 1.736(13) . ?
C35 Cl12 1.712(13) . ?
C35 Cl1C 1.713(13) . ?
C35 Cl11 1.735(13) . ?
C35 Cl1D 1.740(13) . ?
